data_7003879
loop_
_publ_author_name
'Kilah, Nathan L.'
'Weir, Michelle L.'
'Wild, S. Bruce'

_publ_section_title
;
 Tertiary arsine-stabilised arsenium salts: syntheses and comparisons
 with phosphine analogues
;
_journal_issue 18
_journal_name_full 'Dalton Transactions'
_journal_page_first 2480
_journal_page_last 2486
_journal_paper_doi 10.1039/b800965a
_journal_year 2008
_chemical_compound_source
;
?
;
_chemical_formula_moiety ' C15 H19 As2, C1 F3 O3 S1 '
_chemical_formula_sum 'C16 H19 As2 F3 O3 S'
_chemical_formula_weight 498.23
_chemical_name_systematic
;
?
;
_space_group_IT_number 14
_symmetry_cell_setting monoclinic
_symmetry_space_group_name_Hall '-P 2yn'
_symmetry_space_group_name_H-M 'P 1 21/n 1'
_atom_sites_solution_hydrogens geom
_atom_sites_solution_primary direct
_audit_creation_date 06-05-09
_audit_creation_method CRYSTALS_ver_12-03-99
_audit_update_record
;
2006-09-05 - Report on C16 H19 As2 F3 O3 S1
by Nathan L. Kilah
for Michelle L. Weir and S. Bruce Wild

2006-09-05 - Passed CheckCif with minor warnings.

;
_cell_angle_alpha 90
_cell_angle_beta 99.2222(15)
_cell_angle_gamma 90
_cell_formula_units_Z 4
_cell_length_a 8.13690(10)
_cell_length_b 15.2484(4)
_cell_length_c 15.7429(4)
_cell_measurement_reflns_used 26906
_cell_measurement_temperature 200
_cell_measurement_theta_max 28
_cell_measurement_theta_min 3
_cell_volume 1928.05(7)
_computing_cell_refinement
;
Denzo/Scalepack (Otwinowski & Minor, 1996)
;
_computing_data_collection
;
COLLECT (Nonius BV, 1997)
;
_computing_data_reduction
;
Denzo/Scalepack (Otwinowski & Minor, 1996)
;
_computing_molecular_graphics
;
ORTEP3 (Farrugia 1997)
;
_computing_publication_material
;
CRYSTALS (Watkin et al 2003)
;
_computing_structure_refinement
;
CRYSTALS (Watkin et al 2003)
;
_computing_structure_solution
;
SIR92 (Altomare et al, 1994)
;
_diffrn_ambient_temperature 200
_diffrn_measured_fraction_theta_full 0.998
_diffrn_measured_fraction_theta_max 0.998
_diffrn_measurement_device_type
;
Nonius Kappa CCD
;
_diffrn_measurement_method ' \f and \w scans with CCD '
_diffrn_radiation_monochromator graphite
_diffrn_radiation_type 'Mo K\a'
_diffrn_radiation_wavelength 0.71073
_diffrn_reflns_av_R_equivalents 0.04
_diffrn_reflns_limit_h_max 10
_diffrn_reflns_limit_h_min -10
_diffrn_reflns_limit_k_max 19
_diffrn_reflns_limit_k_min -19
_diffrn_reflns_limit_l_max 20
_diffrn_reflns_limit_l_min -20
_diffrn_reflns_number 41263
_diffrn_reflns_theta_full 27.510
_diffrn_reflns_theta_max 27.510
_diffrn_reflns_theta_min 2.621
_diffrn_standards_decay_% 0.00
_diffrn_standards_interval_count 0
_diffrn_standards_interval_time 0
_diffrn_standards_number 0
_exptl_absorpt_coefficient_mu 3.614
_exptl_absorpt_correction_T_max 0.683
_exptl_absorpt_correction_T_min 0.560
_exptl_absorpt_correction_type integration
_exptl_absorpt_process_details
;
Gaussian integration (Coppens, 1970)
;
_exptl_crystal_colour ' colourless '
_exptl_crystal_density_diffrn 1.716
_exptl_crystal_density_meas ?
_exptl_crystal_description ' needle '
_exptl_crystal_F_000 992
_exptl_crystal_size_max 0.22
_exptl_crystal_size_mid 0.13
_exptl_crystal_size_min 0.12
_refine_diff_density_max 1.40
_refine_diff_density_min -0.68
_refine_ls_extinction_method None
_refine_ls_goodness_of_fit_ref 1.0770
_refine_ls_hydrogen_treatment noref
_refine_ls_matrix_type full
_refine_ls_number_parameters 226
_refine_ls_number_reflns 2463
_refine_ls_number_restraints 0
_refine_ls_R_factor_all 0.0671
_refine_ls_R_factor_gt 0.0386
_refine_ls_shift/su_max 0.000382
_refine_ls_structure_factor_coef F
_refine_ls_weighting_details
;
Method, part 1, Chebychev polynomial, (Watkin, 1994, Prince, 1982)
[weight] = 1.0/[A~0~*T~0~(x)+A~1~*T~1~(x) ... +A~n-1~]*T~n-1~(x)]
where A~i~ are the Chebychev coefficients listed below and x= Fcalc/Fmax
Method = Robust Weighting (Prince, 1982)
W = [weight] * [1-(deltaF/6*sigmaF)^2^]^2^
A~i~ are:
1.81 0.469 1.62
;
_refine_ls_weighting_scheme calc
_refine_ls_wR_factor_all 0.0420
_refine_ls_wR_factor_gt 0.0408
_refine_ls_wR_factor_ref 0.0408
_reflns_limit_h_max 10
_reflns_limit_h_min -10
_reflns_limit_k_max 19
_reflns_limit_k_min 0
_reflns_limit_l_max 20
_reflns_limit_l_min 0
_reflns_number_gt 2463
_reflns_number_total 4437
_reflns_threshold_expression I>3.00u(I)
_cod_data_source_file b800965a.txt
_cod_data_source_block michelle11_cif
_cod_depositor_comments
;
The following automatic conversions were performed:
'_symmetry_cell_setting' value 'Monoclinic' changed to 'monoclinic'
according to '/home/saulius/struct/CIF-dictionaries/cif_core.dic'
dictionary named 'cif_core.dic' version 2.4.1 from 2010-06-29.

Automatic conversion script
Id: cif_fix_enum 1527 2010-12-29 10:47:43Z saulius 

The following automatic conversions were performed:

'_exptl_crystal_density_meas' value ' not measured ' was changed to
'?' - the value is perceived as not measured.

Automatic conversion script
Id: cif_fix_values 3008 2015-01-20 13:52:24Z robertas 
;
_cod_original_sg_symbol_H-M 'P 1 21/n 1 '
_cod_original_formula_sum ' C16 H19 As2 F3 O3 S1 '
_cod_database_code 7003879

loop_
_symmetry_equiv_pos_as_xyz
x,y,z
-x,-y,-z
-x+1/2,y+1/2,-z+1/2
x+1/2,-y+1/2,z+1/2

loop_
_atom_site_label
_atom_site_type_symbol
_atom_site_fract_x
_atom_site_fract_y
_atom_site_fract_z
_atom_site_U_iso_or_equiv
_atom_site_occupancy
_atom_site_adp_type
_atom_site_refinement_flags_posn
_atom_site_refinement_flags_adp
_atom_site_refinement_flags_occupancy
_atom_site_disorder_assembly
_atom_site_disorder_group
_atom_site_attached_hydrogens
As1 As -0.08327(5) 0.49373(3) 0.30720(3) 0.0413 1.0000 Uani . . . . . .
As2 As 0.19134(5) 0.42587(3) 0.34296(3) 0.0341 1.0000 Uani . . . . . .
S61 S 0.22635(14) 0.68258(7) 0.54059(7) 0.0431 1.0000 Uani . . . . . .
F61 F 0.4195(7) 0.8175(3) 0.5587(3) 0.1015 1.0000 Uani . . . . . .
F62 F 0.3928(6) 0.7621(3) 0.4352(3) 0.1001 1.0000 Uani . . . . . .
F63 F 0.1999(7) 0.8404(3) 0.4745(4) 0.1241 1.0000 Uani . . . . . .
O61 O 0.1251(6) 0.7140(3) 0.5993(3) 0.0751 1.0000 Uani . . . . . .
O62 O 0.1276(6) 0.6437(4) 0.4656(3) 0.0883 1.0000 Uani . . . . . .
O63 O 0.3684(5) 0.6330(3) 0.5724(4) 0.0867 1.0000 Uani . . . . . .
C11 C 0.0008(6) 0.6047(3) 0.2666(3) 0.0488 1.0000 Uani . . . . . .
C21 C -0.1464(5) 0.4334(3) 0.1969(3) 0.0396 1.0000 Uani . . . . . .
C22 C -0.1182(6) 0.4678(3) 0.1181(3) 0.0444 1.0000 Uani . . . . . .
C23 C -0.1870(6) 0.4273(4) 0.0411(3) 0.0543 1.0000 Uani . . . . . .
C24 C -0.2803(6) 0.3520(4) 0.0430(3) 0.0568 1.0000 Uani . . . . . .
C25 C -0.3060(7) 0.3163(3) 0.1199(4) 0.0604 1.0000 Uani . . . . . .
C26 C -0.2400(6) 0.3569(3) 0.1965(3) 0.0522 1.0000 Uani . . . . . .
C31 C 0.2581(6) 0.4219(3) 0.4651(3) 0.0449 1.0000 Uani . . . . . .
C41 C 0.1998(6) 0.3076(3) 0.3024(4) 0.0502 1.0000 Uani . . . . . .
C51 C 0.3475(5) 0.4920(3) 0.2906(3) 0.0340 1.0000 Uani . . . . . .
C52 C 0.4282(5) 0.5644(3) 0.3334(3) 0.0433 1.0000 Uani . . . . . .
C53 C 0.5237(6) 0.6173(3) 0.2905(4) 0.0557 1.0000 Uani . . . . . .
C54 C 0.5409(6) 0.5996(4) 0.2050(4) 0.0549 1.0000 Uani . . . . . .
C55 C 0.4639(6) 0.5279(4) 0.1641(3) 0.0521 1.0000 Uani . . . . . .
C56 C 0.3655(6) 0.4738(3) 0.2063(3) 0.0461 1.0000 Uani . . . . . .
C61 C 0.3091(7) 0.7788(3) 0.4971(4) 0.0561 1.0000 Uani . . . . . .
H111 H 0.0389 0.6437 0.3170 0.0570 1.0000 Uiso R . . . . .
H112 H -0.0901 0.6344 0.2267 0.0570 1.0000 Uiso R . . . . .
H113 H 0.0964 0.5923 0.2357 0.0570 1.0000 Uiso R . . . . .
H221 H -0.0484 0.5216 0.1170 0.0539 1.0000 Uiso R . . . . .
H231 H -0.1687 0.4528 -0.0152 0.0653 1.0000 Uiso R . . . . .
H241 H -0.3299 0.3230 -0.0122 0.0665 1.0000 Uiso R . . . . .
H251 H -0.3721 0.2611 0.1206 0.0692 1.0000 Uiso R . . . . .
H261 H -0.2598 0.3308 0.2523 0.0605 1.0000 Uiso R . . . . .
H311 H 0.2556 0.4825 0.4893 0.0529 1.0000 Uiso R . . . . .
H312 H 0.3736 0.3978 0.4788 0.0529 1.0000 Uiso R . . . . .
H313 H 0.1800 0.3834 0.4911 0.0529 1.0000 Uiso R . . . . .
H411 H 0.1195 0.2706 0.3284 0.0610 1.0000 Uiso R . . . . .
H412 H 0.3150 0.2839 0.3193 0.0610 1.0000 Uiso R . . . . .
H413 H 0.1694 0.3067 0.2383 0.0610 1.0000 Uiso R . . . . .
H521 H 0.4162 0.5773 0.3944 0.0519 1.0000 Uiso R . . . . .
H531 H 0.5817 0.6692 0.3206 0.0662 1.0000 Uiso R . . . . .
H541 H 0.6093 0.6392 0.1740 0.0672 1.0000 Uiso R . . . . .
H551 H 0.4784 0.5144 0.1036 0.0635 1.0000 Uiso R . . . . .
H561 H 0.3079 0.4219 0.1760 0.0560 1.0000 Uiso R . . . . .

loop_
_atom_site_aniso_label
_atom_site_aniso_U_11
_atom_site_aniso_U_22
_atom_site_aniso_U_33
_atom_site_aniso_U_23
_atom_site_aniso_U_13
_atom_site_aniso_U_12
As1 0.0346(2) 0.0492(3) 0.0407(2) -0.00047(19) 0.00756(16) 0.00336(18)
As2 0.03222(19) 0.0369(2) 0.0330(2) -0.00032(17) 0.00438(13) -0.00164(17)
S61 0.0458(6) 0.0441(6) 0.0423(6) 0.0048(4) 0.0164(4) 0.0074(5)
F61 0.129(4) 0.079(3) 0.093(3) -0.018(2) 0.006(3) -0.041(2)
F62 0.142(4) 0.095(3) 0.080(3) -0.012(2) 0.070(3) -0.043(3)
F63 0.114(3) 0.090(3) 0.171(5) 0.079(3) 0.032(3) 0.027(3)
O61 0.092(3) 0.068(3) 0.078(3) 0.011(2) 0.054(2) 0.024(2)
O62 0.096(3) 0.104(4) 0.067(3) -0.020(2) 0.017(2) -0.044(3)
O63 0.060(2) 0.075(3) 0.130(4) 0.037(3) 0.029(3) 0.027(2)
C11 0.046(2) 0.035(2) 0.062(3) -0.006(2) -0.003(2) 0.0008(19)
C21 0.0338(19) 0.042(2) 0.041(2) 0.0042(18) -0.0001(16) 0.0032(17)
C22 0.041(2) 0.051(3) 0.043(2) -0.001(2) 0.0115(18) 0.0002(19)
C23 0.050(2) 0.069(3) 0.045(2) -0.001(2) 0.0084(19) 0.009(2)
C24 0.056(3) 0.055(3) 0.055(3) -0.012(2) -0.004(2) 0.007(2)
C25 0.055(3) 0.045(3) 0.072(4) -0.001(2) -0.015(3) -0.002(2)
C26 0.048(2) 0.050(3) 0.053(3) 0.011(2) -0.008(2) -0.001(2)
C31 0.043(2) 0.052(3) 0.037(2) 0.0025(19) -0.0007(16) 0.000(2)
C41 0.050(3) 0.039(2) 0.063(3) -0.008(2) 0.015(2) -0.0048(19)
C51 0.0341(18) 0.034(2) 0.0341(19) 0.0022(16) 0.0049(14) -0.0001(16)
C52 0.043(2) 0.042(2) 0.045(2) -0.0009(18) 0.0071(18) -0.0034(18)
C53 0.041(2) 0.042(3) 0.083(4) 0.012(2) 0.005(2) -0.0028(19)
C54 0.039(2) 0.057(3) 0.072(3) 0.029(3) 0.019(2) 0.010(2)
C55 0.048(3) 0.065(3) 0.046(3) 0.013(2) 0.015(2) 0.011(2)
C56 0.044(2) 0.055(3) 0.041(2) -0.0023(19) 0.0115(18) 0.003(2)
C61 0.065(3) 0.048(3) 0.059(3) 0.001(2) 0.018(2) -0.008(2)

loop_
_atom_type_symbol
_atom_type_scat_dispersion_real
_atom_type_scat_dispersion_imag
_atom_type_scat_Cromer_Mann_a1
_atom_type_scat_Cromer_Mann_b1
_atom_type_scat_Cromer_Mann_a2
_atom_type_scat_Cromer_Mann_b2
_atom_type_scat_Cromer_Mann_a3
_atom_type_scat_Cromer_Mann_b3
_atom_type_scat_Cromer_Mann_a4
_atom_type_scat_Cromer_Mann_b4
_atom_type_scat_Cromer_Mann_c
_atom_type_scat_source
'C ' 0.0033 0.0016 2.3100 20.8439 1.0200 10.2075 1.5886 0.5687 0.8650 51.6512 0.2156 International_Tables_Vol_IV_Table_2.2B
'H ' 0.0000 0.0000 0.4930 10.5109 0.3229 26.1257 0.1402 3.1424 0.0408 57.7998 0.0030 International_Tables_Vol_IV_Table_2.2B
'As ' 0.0499 2.0058 16.6723 2.6345 6.0701 0.2647 3.4313 12.9479 4.2779 47.7972 2.5310 International_Tables_Vol_IV_Table_2.2B
'F ' 0.0171 0.0103 3.5392 10.2825 2.6412 4.2944 1.5170 0.2615 1.0243 26.1476 0.2776 International_Tables_Vol_IV_Table_2.2B
'O ' 0.0106 0.0060 3.0485 13.2771 2.2868 5.7011 1.5463 0.3239 0.8670 32.9089 0.2508 International_Tables_Vol_IV_Table_2.2B
'S ' 0.1246 0.1234 6.9053 1.4679 5.2034 22.2151 1.4379 0.2536 1.5863 56.1720 0.8669 International_Tables_Vol_IV_Table_2.2B

loop_
_exptl_crystal_face_index_h
_exptl_crystal_face_index_k
_exptl_crystal_face_index_l
_exptl_crystal_face_perp_dist
16 -1 -3 0.078
-13 1 4 0.146
1 2 18 0.051
0 -1 -11 0.078
0 10 -1 0.090
0 -8 1 0.028
-4 0 -3 0.128

loop_
_geom_angle_atom_site_label_1
_geom_angle_site_symmetry_1
_geom_angle_atom_site_label_2
_geom_angle_site_symmetry_2
_geom_angle_atom_site_label_3
_geom_angle_site_symmetry_3
_geom_angle
_geom_angle_publ_flag
As2 . As1 . C11 . 94.94(14) yes
As2 . As1 . C21 . 96.05(12) yes
C11 . As1 . C21 . 99.9(2) yes
As1 . As2 . C31 . 110.27(14) yes
As1 . As2 . C41 . 113.68(16) yes
C31 . As2 . C41 . 106.6(2) yes
As1 . As2 . C51 . 108.91(12) yes
C31 . As2 . C51 . 110.45(19) yes
C41 . As2 . C51 . 106.87(19) yes
O61 . S61 . O62 . 111.5(3) yes
O61 . S61 . O63 . 118.8(3) yes
O62 . S61 . O63 . 112.8(4) yes
O61 . S61 . C61 . 105.4(3) yes
O62 . S61 . C61 . 102.6(3) yes
O63 . S61 . C61 . 103.8(3) yes
As1 . C11 . H111 . 109.5 no
As1 . C11 . H112 . 109.5 no
H111 . C11 . H112 . 109.5 no
As1 . C11 . H113 . 109.5 no
H111 . C11 . H113 . 109.5 no
H112 . C11 . H113 . 109.5 no
As1 . C21 . C22 . 123.5(3) yes
As1 . C21 . C26 . 117.6(3) yes
C22 . C21 . C26 . 118.5(4) yes
C21 . C22 . C23 . 120.3(5) yes
C21 . C22 . H221 . 119.8 no
C23 . C22 . H221 . 119.8 no
C22 . C23 . C24 . 119.6(5) yes
C22 . C23 . H231 . 120.2 no
C24 . C23 . H231 . 120.2 no
C23 . C24 . C25 . 120.7(5) yes
C23 . C24 . H241 . 119.6 no
C25 . C24 . H241 . 119.6 no
C24 . C25 . C26 . 119.9(5) yes
C24 . C25 . H251 . 120.1 no
C26 . C25 . H251 . 120.1 no
C21 . C26 . C25 . 121.0(5) yes
C21 . C26 . H261 . 119.5 no
C25 . C26 . H261 . 119.5 no
As2 . C31 . H311 . 109.5 no
As2 . C31 . H312 . 109.5 no
H311 . C31 . H312 . 109.5 no
As2 . C31 . H313 . 109.5 no
H311 . C31 . H313 . 109.5 no
H312 . C31 . H313 . 109.5 no
As2 . C41 . H411 . 109.5 no
As2 . C41 . H412 . 109.5 no
H411 . C41 . H412 . 109.5 no
As2 . C41 . H413 . 109.5 no
H411 . C41 . H413 . 109.5 no
H412 . C41 . H413 . 109.5 no
As2 . C51 . C52 . 120.1(3) yes
As2 . C51 . C56 . 119.2(3) yes
C52 . C51 . C56 . 120.4(4) yes
C51 . C52 . C53 . 119.1(5) yes
C51 . C52 . H521 . 120.5 no
C53 . C52 . H521 . 120.5 no
C52 . C53 . C54 . 120.8(5) yes
C52 . C53 . H531 . 119.6 no
C54 . C53 . H531 . 119.6 no
C53 . C54 . C55 . 119.8(4) yes
C53 . C54 . H541 . 120.1 no
C55 . C54 . H541 . 120.1 no
C54 . C55 . C56 . 120.3(5) yes
C54 . C55 . H551 . 119.9 no
C56 . C55 . H551 . 119.9 no
C55 . C56 . C51 . 119.7(5) yes
C55 . C56 . H561 . 120.1 no
C51 . C56 . H561 . 120.1 no
S61 . C61 . F61 . 109.4(4) yes
S61 . C61 . F63 . 114.4(4) yes
F61 . C61 . F63 . 103.1(5) yes
S61 . C61 . F62 . 113.6(4) yes
F61 . C61 . F62 . 104.8(5) yes
F63 . C61 . F62 . 110.6(5) yes

loop_
_geom_bond_atom_site_label_1
_geom_bond_site_symmetry_1
_geom_bond_atom_site_label_2
_geom_bond_site_symmetry_2
_geom_bond_distance
_geom_bond_publ_flag
As1 . As2 . 2.4448(6) yes
As1 . C11 . 1.969(5) yes
As1 . C21 . 1.959(4) yes
As2 . C31 . 1.914(4) yes
As2 . C41 . 1.918(4) yes
As2 . C51 . 1.910(4) yes
S61 . O61 . 1.416(4) yes
S61 . O62 . 1.445(4) yes
S61 . O63 . 1.405(4) yes
S61 . C61 . 1.794(5) yes
F61 . C61 . 1.348(7) yes
F62 . C61 . 1.302(6) yes
F63 . C61 . 1.303(7) yes
C11 . H111 . 1.000 no
C11 . H112 . 1.000 no
C11 . H113 . 1.000 no
C21 . C22 . 1.400(6) yes
C21 . C26 . 1.392(7) yes
C22 . C23 . 1.396(7) yes
C22 . H221 . 1.000 no
C23 . C24 . 1.381(8) yes
C23 . H231 . 1.000 no
C24 . C25 . 1.373(8) yes
C24 . H241 . 1.000 no
C25 . C26 . 1.385(7) yes
C25 . H251 . 1.000 no
C26 . H261 . 1.000 no
C31 . H311 . 1.000 no
C31 . H312 . 1.000 no
C31 . H313 . 1.000 no
C41 . H411 . 1.000 no
C41 . H412 . 1.000 no
C41 . H413 . 1.000 no
C51 . C52 . 1.401(6) yes
C51 . C56 . 1.385(6) yes
C52 . C53 . 1.371(7) yes
C52 . H521 . 1.000 no
C53 . C54 . 1.402(8) yes
C53 . H531 . 1.000 no
C54 . C55 . 1.369(8) yes
C54 . H541 . 1.000 no
C55 . C56 . 1.391(7) yes
C55 . H551 . 1.000 no
C56 . H561 . 1.000 no

loop_
_geom_contact_atom_site_label_1
_geom_contact_atom_site_label_2
_geom_contact_distance
_geom_contact_site_symmetry_1
_geom_contact_site_symmetry_2
_geom_contact_publ_flag
As1 O61 3.532(5) . 2_566 no

loop_
_geom_torsion_atom_site_label_1
_geom_torsion_atom_site_label_2
_geom_torsion_atom_site_label_3
_geom_torsion_atom_site_label_4
_geom_torsion
_geom_torsion_site_symmetry_1
_geom_torsion_site_symmetry_2
_geom_torsion_site_symmetry_3
_geom_torsion_site_symmetry_4
_geom_torsion_publ_flag
C11 As1 As2 C31 106.5(2) . . . . no
C11 As1 As2 C41 -133.9(2) . . . . no
C11 As1 As2 C51 -14.8(2) . . . . no
C21 As1 As2 C31 -153.0(2) . . . . no
C21 As1 As2 C41 -33.4(2) . . . . no
C21 As1 As2 C51 85.7(2) . . . . no
As2 As1 C21 C22 -92.1(4) . . . . no
As2 As1 C21 C26 95.0(3) . . . . no
C11 As1 C21 C22 4.0(4) . . . . no
C11 As1 C21 C26 -168.9(4) . . . . no
As1 As2 C51 C52 86.9(4) . . . . no
As1 As2 C51 C56 -85.8(4) . . . . no
C31 As2 C51 C52 -34.4(4) . . . . no
C31 As2 C51 C56 153.0(4) . . . . no
C41 As2 C51 C52 -149.9(4) . . . . no
C41 As2 C51 C56 37.4(4) . . . . no
O61 S61 C61 F61 69.7(5) . . . . no
O61 S61 C61 F62 -173.6(4) . . . . no
O61 S61 C61 F63 -45.3(6) . . . . no
O62 S61 C61 F61 -173.5(4) . . . . no
O62 S61 C61 F62 -56.8(5) . . . . no
O62 S61 C61 F63 71.5(5) . . . . no
O63 S61 C61 F61 -55.8(5) . . . . no
O63 S61 C61 F63 -170.8(5) . . . . no
O63 S61 C61 F62 60.9(5) . . . . no
C26 C21 C22 C23 1.9(7) . . . . no
As1 C21 C22 C23 -171.0(4) . . . . no
C22 C21 C26 C25 -0.9(7) . . . . no
As1 C21 C26 C25 172.3(4) . . . . no
C21 C22 C23 C24 -1.3(8) . . . . no
C22 C23 C24 C25 -0.1(8) . . . . no
C23 C24 C25 C26 1.0(8) . . . . no
C24 C25 C26 C21 -0.5(8) . . . . no
C52 C51 C56 C55 -0.2(7) . . . . no
As2 C51 C52 C53 -172.0(4) . . . . no
As2 C51 C56 C55 172.5(4) . . . . no
C56 C51 C52 C53 0.6(7) . . . . no
C51 C52 C53 C54 0.0(7) . . . . no
C52 C53 C54 C55 -1.1(8) . . . . no
C53 C54 C55 C56 1.6(8) . . . . no
C54 C55 C56 C51 -0.9(8) . . . . no

loop_
_cod_related_entry_id
_cod_related_entry_database
_cod_related_entry_code
1 ChemSpider 21118130
